data_7222279
loop_
_publ_author_name
'Baruah, Jubaraj Bikash'
'Tarai, Arup'

_publ_section_title
;
 Study on divalent copper, nickel and zinc model complexes for fluoride
 ions detection
;
_journal_name_full 'RSC Adv.'
_journal_paper_doi 10.1039/C5RA18559A
_journal_year 2015
_chemical_formula_moiety 'C14 H12 Cu N2 O6, 2(C4 H9 N O)'
_chemical_formula_sum 'C22 H30 Cu N4 O8'
_chemical_formula_weight 542.05
_chemical_name_systematic
; 
 ? 
;
_space_group_IT_number 14
_space_group_name_Hall '-P 2yn'
_symmetry_cell_setting monoclinic
_symmetry_space_group_name_Hall '-P 2yn'
_symmetry_space_group_name_H-M 'P 1 21/n 1'
_atom_sites_solution_hydrogens geom
_atom_sites_solution_primary direct
_atom_sites_solution_secondary difmap
_audit_creation_method SHELXL-97
_audit_update_record
;
2015-06-22 deposited with the CCDC.
2015-09-21 downloaded from the CCDC.
;
_cell_angle_alpha 90.00
_cell_angle_beta 94.749(2)
_cell_angle_gamma 90.00
_cell_formula_units_Z 2
_cell_length_a 9.3108(3)
_cell_length_b 7.1558(2)
_cell_length_c 19.0122(6)
_cell_measurement_temperature 296(2)
_cell_volume 1262.36(7)
_computing_structure_refinement 'SHELXL-97 (Sheldrick, 1997)'
_computing_structure_solution 'SHELXS-97 (Sheldrick, 1990)'
_diffrn_ambient_temperature 296(2)
_diffrn_measured_fraction_theta_full 0.989
_diffrn_measured_fraction_theta_max 0.989
_diffrn_measurement_device_type 'CCD area detector'
_diffrn_measurement_method 'phi and omega scans'
_diffrn_radiation_monochromator graphite
_diffrn_radiation_source 'fine-focus sealed tube'
_diffrn_radiation_type MoK\a
_diffrn_radiation_wavelength 0.71073
_diffrn_reflns_av_R_equivalents 0.0272
_diffrn_reflns_av_sigmaI/netI 0.0150
_diffrn_reflns_limit_h_max 11
_diffrn_reflns_limit_h_min -11
_diffrn_reflns_limit_k_max 8
_diffrn_reflns_limit_k_min -8
_diffrn_reflns_limit_l_max 22
_diffrn_reflns_limit_l_min -22
_diffrn_reflns_number 16162
_diffrn_reflns_theta_full 25.24
_diffrn_reflns_theta_max 25.24
_diffrn_reflns_theta_min 2.15
_exptl_absorpt_coefficient_mu 0.917
_exptl_absorpt_correction_T_max 0.768
_exptl_absorpt_correction_T_min 0.768
_exptl_absorpt_correction_type multi-scan
_exptl_absorpt_process_details multi-Scan
_exptl_crystal_colour Black
_exptl_crystal_density_diffrn 1.426
_exptl_crystal_density_method 'not measured'
_exptl_crystal_description Block
_exptl_crystal_F_000 566
_exptl_crystal_size_max 0.32
_exptl_crystal_size_mid 0.24
_exptl_crystal_size_min 0.12
_refine_diff_density_max 0.676
_refine_diff_density_min -0.744
_refine_diff_density_rms 0.127
_refine_ls_extinction_method none
_refine_ls_goodness_of_fit_ref 1.086
_refine_ls_hydrogen_treatment mixed
_refine_ls_matrix_type full
_refine_ls_number_parameters 165
_refine_ls_number_reflns 2261
_refine_ls_number_restraints 0
_refine_ls_restrained_S_all 1.086
_refine_ls_R_factor_all 0.0602
_refine_ls_R_factor_gt 0.0526
_refine_ls_shift/su_max 0.002
_refine_ls_shift/su_mean 0.000
_refine_ls_structure_factor_coef Fsqd
_refine_ls_weighting_details 'calc w=1/[\s^2^(Fo^2^)+(0.0900P)^2^+1.0000P] where P=(Fo^2^+2Fc^2^)/3'
_refine_ls_weighting_scheme calc
_refine_ls_wR_factor_gt 0.1438
_refine_ls_wR_factor_ref 0.1537
_reflns_number_gt 1830
_reflns_number_total 2261
_reflns_threshold_expression >2sigma(I)
_cod_data_source_file c5ra18559a2.cif
_cod_data_source_block Complex-2
_cod_depositor_comments
;
The following automatic conversions were performed:

'_symmetry_cell_setting' value 'Monoclinic' changed to 'monoclinic'
according to
/usr/data/users/saulius/crontab/automatic-downloads/rss-feeds/RSC/lib/dictionaries/cif_core.dic
dictionary named 'cif_core.dic' version 2.4.2 from 2011-04-26.

'_exptl_absorpt_correction_type' value 'multi-Scan' changed to
'multi-scan' according to
/usr/data/users/saulius/crontab/automatic-downloads/rss-feeds/RSC/lib/dictionaries/cif_core.dic
dictionary named 'cif_core.dic' version 2.4.2 from 2011-04-26.

Automatic conversion script
Id: cif_fix_values 3271 2015-04-21 07:52:19Z andrius 
;
_cod_original_sg_symbol_H-M 'P 21/n'
_cod_database_code 7222279

loop_
_symmetry_equiv_pos_as_xyz
'x, y, z'
'-x+1/2, y+1/2, -z+1/2'
'-x, -y, -z'
'x-1/2, -y-1/2, z-1/2'

loop_
_atom_site_label
_atom_site_type_symbol
_atom_site_fract_x
_atom_site_fract_y
_atom_site_fract_z
_atom_site_U_iso_or_equiv
_atom_site_adp_type
_atom_site_occupancy
_atom_site_symmetry_multiplicity
_atom_site_calc_flag
_atom_site_refinement_flags
Cu1 Cu 0.5000 0.5000 0.0000 0.0474(3) Uani 1 2 d S
C7 C 0.7185(4) 0.6786(5) 0.09639(16) 0.0494(8) Uani 1 1 d .
C6 C 0.7992(4) 0.8377(5) 0.11581(19) 0.0589(9) Uani 1 1 d .
H6 H 0.7849 0.9465 0.0894 0.071 Uiso 1 1 calc R
C1 C 0.6680(4) 0.3407(5) 0.12137(17) 0.0536(8) Uani 1 1 d .
H1 H 0.6908 0.2393 0.1508 0.064 Uiso 1 1 calc R
C2 C 0.7415(4) 0.5135(4) 0.13700(19) 0.0490(8) Uani 1 1 d .
C4 C 0.9243(4) 0.6762(6) 0.21377(19) 0.0626(9) Uani 1 1 d .
H4 H 0.9921 0.6760 0.2526 0.075 Uiso 1 1 calc R
C5 C 0.9001(4) 0.8370(5) 0.17363(19) 0.0597(9) Uani 1 1 d .
C3 C 0.8472(5) 0.5172(5) 0.1956(2) 0.0590(10) Uani 1 1 d .
H3 H 0.8644 0.4093 0.2223 0.071 Uiso 1 1 calc R
O1 O 0.6234(3) 0.6883(3) 0.04038(13) 0.0588(6) Uani 1 1 d .
O2 O 0.5172(3) 0.1349(3) 0.06319(15) 0.0727(8) Uani 1 1 d .
H2 H 0.4468 0.1334 0.0343 0.109 Uiso 1 1 calc R
O3 O 0.9726(4) 0.9985(3) 0.1888(2) 0.0812(10) Uani 1 1 d .
H3A H 1.0373 0.9793 0.2199 0.122 Uiso 1 1 calc R
N1 N 0.5724(3) 0.3168(4) 0.06912(15) 0.0537(7) Uani 1 1 d .
O4 O 0.1575(4) -0.0415(5) 0.30035(19) 0.0950(11) Uani 1 1 d .
C8 C 0.1994(7) 0.0728(15) 0.3448(3) 0.146(3) Uani 1 1 d .
C9 C 0.1306(6) 0.2923(7) 0.3312(3) 0.0929(15) Uani 1 1 d .
H9A H 0.0767 0.3267 0.3701 0.139 Uiso 1 1 calc R
H9B H 0.0684 0.2941 0.2883 0.139 Uiso 1 1 calc R
H9C H 0.2080 0.3794 0.3275 0.139 Uiso 1 1 calc R
C11 C 0.3422(7) -0.1372(10) 0.4019(3) 0.117(2) Uani 1 1 d .
H11A H 0.2946 -0.2185 0.3672 0.175 Uiso 1 1 calc R
H11B H 0.3301 -0.1848 0.4482 0.175 Uiso 1 1 calc R
H11C H 0.4430 -0.1312 0.3949 0.175 Uiso 1 1 calc R
C10 C 0.3323(7) 0.2130(12) 0.4440(3) 0.145(3) Uani 1 1 d .
H10A H 0.4253 0.2497 0.4305 0.218 Uiso 1 1 calc R
H10B H 0.3427 0.1554 0.4897 0.218 Uiso 1 1 calc R
H10C H 0.2717 0.3212 0.4456 0.218 Uiso 1 1 calc R
N2 N 0.2685(7) 0.0830(14) 0.3935(3) 0.169(4) Uani 1 1 d .

loop_
_atom_site_aniso_label
_atom_site_aniso_U_11
_atom_site_aniso_U_22
_atom_site_aniso_U_33
_atom_site_aniso_U_23
_atom_site_aniso_U_13
_atom_site_aniso_U_12
Cu1 0.0479(4) 0.0410(4) 0.0523(4) 0.0001(2) -0.0004(3) 0.0019(2)
C7 0.0471(18) 0.0516(18) 0.0494(17) -0.0051(14) 0.0040(14) 0.0026(14)
C6 0.062(2) 0.0516(19) 0.062(2) -0.0018(16) -0.0014(17) -0.0006(16)
C1 0.061(2) 0.0507(18) 0.0487(17) 0.0035(15) 0.0031(15) 0.0040(16)
C2 0.0481(19) 0.0536(19) 0.0454(17) -0.0004(13) 0.0047(15) 0.0039(13)
C4 0.058(2) 0.077(2) 0.0511(19) -0.0090(18) -0.0038(16) -0.0010(18)
C5 0.056(2) 0.064(2) 0.059(2) -0.0107(17) 0.0027(16) -0.0062(17)
C3 0.061(2) 0.066(2) 0.0490(19) -0.0011(15) -0.0008(17) 0.0040(16)
O1 0.0640(15) 0.0469(12) 0.0626(14) 0.0017(11) -0.0115(12) -0.0043(10)
O2 0.085(2) 0.0469(13) 0.0815(18) 0.0117(12) -0.0219(14) -0.0114(12)
O3 0.085(2) 0.070(2) 0.084(2) -0.0083(13) -0.0162(18) -0.0196(14)
N1 0.0582(17) 0.0429(14) 0.0589(16) 0.0023(12) -0.0008(13) -0.0034(12)
O4 0.092(2) 0.114(3) 0.076(2) -0.0180(19) -0.0072(18) -0.020(2)
C8 0.100(5) 0.274(9) 0.069(3) -0.042(5) 0.032(3) -0.105(6)
C9 0.104(4) 0.077(3) 0.098(4) 0.003(3) 0.014(3) 0.012(3)
C11 0.099(4) 0.146(6) 0.105(4) 0.037(4) 0.014(3) 0.046(4)
C10 0.115(4) 0.252(9) 0.071(3) -0.041(4) 0.014(3) -0.091(5)
N2 0.119(4) 0.306(10) 0.087(4) -0.072(5) 0.044(3) -0.119(6)

loop_
_atom_type_symbol
_atom_type_description
_atom_type_scat_dispersion_real
_atom_type_scat_dispersion_imag
_atom_type_scat_source
C C 0.0033 0.0016 'International Tables Vol C Tables 4.2.6.8 and 6.1.1.4'
H H 0.0000 0.0000 'International Tables Vol C Tables 4.2.6.8 and 6.1.1.4'
N N 0.0061 0.0033 'International Tables Vol C Tables 4.2.6.8 and 6.1.1.4'
O O 0.0106 0.0060 'International Tables Vol C Tables 4.2.6.8 and 6.1.1.4'
Cu Cu 0.3201 1.2651 'International Tables Vol C Tables 4.2.6.8 and 6.1.1.4'

loop_
_geom_angle_atom_site_label_1
_geom_angle_atom_site_label_2
_geom_angle_atom_site_label_3
_geom_angle
_geom_angle_site_symmetry_1
_geom_angle_site_symmetry_3
O1 Cu1 O1 179.999(1) 3_665 .
O1 Cu1 N1 87.64(11) 3_665 .
O1 Cu1 N1 92.36(11) . .
O1 Cu1 N1 92.36(11) 3_665 3_665
O1 Cu1 N1 87.64(11) . 3_665
N1 Cu1 N1 180.0 . 3_665
O1 C7 C6 118.5(3) . .
O1 C7 C2 122.7(3) . .
C6 C7 C2 118.8(3) . .
C5 C6 C7 121.4(3) . .
N1 C1 C2 124.2(3) . .
C7 C2 C3 118.3(3) . .
C7 C2 C1 123.9(3) . .
C3 C2 C1 117.7(3) . .
C3 C4 C5 119.4(3) . .
O3 C5 C6 117.3(3) . .
O3 C5 C4 122.3(3) . .
C6 C5 C4 120.5(3) . .
C4 C3 C2 121.6(3) . .
C7 O1 Cu1 129.0(2) . .
C1 N1 O2 114.2(3) . .
C1 N1 Cu1 127.7(2) . .
O2 N1 Cu1 118.0(2) . .
N2 C8 O4 140.5(13) . .
N2 C8 C9 104.8(9) . .
O4 C8 C9 114.7(7) . .
C8 N2 C10 143.2(12) . .
C8 N2 C11 102.7(9) . .
C10 N2 C11 113.2(7) . .

loop_
_geom_bond_atom_site_label_1
_geom_bond_atom_site_label_2
_geom_bond_distance
_geom_bond_site_symmetry_2
Cu1 O1 1.892(2) 3_665
Cu1 O1 1.892(2) .
Cu1 N1 1.937(3) .
Cu1 N1 1.937(3) 3_665
C7 O1 1.329(4) .
C7 C6 1.397(5) .
C7 C2 1.418(5) .
C6 C5 1.386(5) .
C1 N1 1.290(4) .
C1 C2 1.432(5) .
C2 C3 1.425(5) .
C4 C3 1.374(5) .
C4 C5 1.389(5) .
C5 O3 1.357(4) .
O2 N1 1.401(3) .
O4 C8 1.216(8) .
C8 N2 1.086(8) .
C8 C9 1.708(11) .
C11 N2 1.721(11) .
C10 N2 1.430(8) .
